data_4350631
loop_
_publ_author_name
'Usher, Alistair J.'
'Lucas, Nigel T.'
'Dalton, Gulliver T.'
'Randles, Michael D.'
'Viau, Lydie'
'Humphrey, Mark G.'
'Petrie, Simon'
'Stranger, Robert'
'Willis, Anthony C.'
'Rae, A. David'

_publ_section_title
;
 Mixed-metal cluster chemistry. 29. Core expansion and ligand-driven metal
 exchange at group 6-iridium clusters.
;
_journal_issue 26
_journal_name_full 'Inorganic chemistry'
_journal_page_first 10859
_journal_page_last 10872
_journal_paper_doi 10.1021/ic061736l
_journal_volume 45
_journal_year 2006
_chemical_compound_source
;
?
;
_chemical_formula_moiety ' C26 H21 Ir3 Mo2 O11 '
_chemical_formula_sum 'C26 H21 Ir3 Mo2 O11'
_chemical_formula_weight 1277.98
_chemical_melting_point ?
_space_group_IT_number 62
_space_group_name_Hall '-P 2ac 2n'
_space_group_name_H-M_alt 'P n m a'
_symmetry_cell_setting orthorhombic
_symmetry_space_group_name_H-M 'P n m a'
_atom_sites_solution_hydrogens geom
_atom_sites_solution_primary direct
_audit_creation_date 02-23-08
_audit_creation_method CRYSTALS_ver_12-03-99
_audit_update_record
;
2002-08-23 - Report on C26 H21 Ir3 Mo2 O11
             by Anthony C. Willis
             for  Mark Humphrey and Alistair Usher

2002-08-31 - passes checkcif tests with minor warnings  

;
_cell_angle_alpha 90
_cell_angle_beta 90
_cell_angle_gamma 90
_cell_formula_units_Z 4
_cell_length_a 16.1853(2)
_cell_length_b 13.8560(2)
_cell_length_c 13.7858(2)
_cell_measurement_reflns_used 30720
_cell_measurement_temperature 293
_cell_measurement_theta_max 30.03
_cell_measurement_theta_min 2.26
_cell_volume 3091.65(7)
_computing_cell_refinement
; 
 Denzo/Scalepack (Otwinowski & Minor, 1996) 
;
_computing_data_collection
; 
 COLLECT (Nonius BV, 1997) 
;
_computing_data_reduction
; 
 Denzo/Scalepack (Otwinowski & Minor, 1996) 
;
_computing_molecular_graphics
; 
teXsan (MSC, 1992-1997)
;
_computing_publication_material
; 
 CRYSTALS (Watkin et al 2001) 
;
_computing_structure_refinement
; 
 CRYSTALS (Watkin et al 2001) 
;
_computing_structure_solution
; 
 SIR92 (Altomare et al, 1994) 
;
_diffrn_ambient_temperature 293
_diffrn_measured_fraction_theta_full 1.000
_diffrn_measured_fraction_theta_max 1.000
_diffrn_measurement_device_type
; 
Enraf Nonius Kappa CCD 
;
_diffrn_measurement_method ' \f and \w scans with CCD '
_diffrn_radiation_monochromator graphite
_diffrn_radiation_type 'Mo K\a'
_diffrn_radiation_wavelength 0.71073
_diffrn_reflns_av_R_equivalents 0.09
_diffrn_reflns_limit_h_max 22
_diffrn_reflns_limit_h_min -22
_diffrn_reflns_limit_k_max 19
_diffrn_reflns_limit_k_min -19
_diffrn_reflns_limit_l_max 17
_diffrn_reflns_limit_l_min -19
_diffrn_reflns_number 51007
_diffrn_reflns_theta_full 29.94
_diffrn_reflns_theta_max 29.94
_diffrn_reflns_theta_min 4.14
_diffrn_standards_decay_% 0.00
_diffrn_standards_interval_count 0
_diffrn_standards_interval_time 0
_diffrn_standards_number 0
_exptl_absorpt_coefficient_mu 13.710
_exptl_absorpt_correction_T_max 0.390
_exptl_absorpt_correction_T_min 0.063
_exptl_absorpt_correction_type integration
_exptl_absorpt_process_details
;
via Gaussian method (Coppens, 1970) implemented in maXus (2000)
;
_exptl_crystal_colour ' black '
_exptl_crystal_density_diffrn 2.745
_exptl_crystal_density_meas ?
_exptl_crystal_description ' plate '
_exptl_crystal_F_000 2320
_exptl_crystal_size_max 0.25
_exptl_crystal_size_mid 0.22
_exptl_crystal_size_min 0.07
_refine_diff_density_max 0.93
_refine_diff_density_min -1.12
_refine_ls_extinction_method None
_refine_ls_goodness_of_fit_ref 1.0897
_refine_ls_hydrogen_treatment mixed
_refine_ls_matrix_type full
_refine_ls_number_parameters 193
_refine_ls_number_reflns 2327
_refine_ls_R_factor_gt 0.0238
_refine_ls_shift/su_max 0.012050
_refine_ls_structure_factor_coef F
_refine_ls_weighting_details
;
Chebychev polynomial with 3 parameters, Carruthers & Watkin , 1979, 
0.658    0.0539   0.348    
;
_refine_ls_weighting_scheme calc
_refine_ls_wR_factor_ref 0.0271
_reflns_limit_h_max 22
_reflns_limit_h_min 0
_reflns_limit_k_max 19
_reflns_limit_k_min 0
_reflns_limit_l_max 19
_reflns_limit_l_min 0
_reflns_number_gt 2327
_reflns_number_total 4691
_reflns_threshold_expression >3.00\s(I)
_cod_data_source_file ic061736lsi20060912_051558.cif
_cod_data_source_block aju7
_cod_depositor_comments
;
The following automatic conversions were performed:

data item '_chemical_melting_point' value 'not measured' was changed
to '?' -- the value is undefined or not given.

data item '_symmetry_cell_setting' value 'Orthorhombic ' was changed
to 'orthorhombic' in accordance with the
/home/saulius/struct/COD-crude-data/automatic-downloads/DataCite-retrospective/ACS/depositions/lib/dictionaries/cif_core.dic
dictionary named 'cif_core.dic' version 2.4.2 last updated on
2011-04-26.

data item '_exptl_crystal_density_meas' value 'not measured' was
changed to '?' -- the value is perceived as not measured.

Automatic conversion script
Id: cif_fix_values 6909 2019-04-08 15:41:33Z antanas 
;
_cod_original_sg_symbol_H-M 'P n m a '
_cod_original_formula_sum ' C26 H21 Ir3 Mo2 O11 '
_cod_database_code 4350631

loop_
_symmetry_equiv_pos_as_xyz
x,y,z
-x,-y,-z
-x+1/2,y+1/2,z+1/2
x+1/2,-y+1/2,-z+1/2
x,-y+1/2,z
-x,y+1/2,-z
-x+1/2,-y,z+1/2
x+1/2,y,-z+1/2

loop_
_atom_site_label
_atom_site_type_symbol
_atom_site_fract_x
_atom_site_fract_y
_atom_site_fract_z
_atom_site_U_iso_or_equiv
_atom_site_occupancy
_atom_site_adp_type
Ir1 ir 0.72352(2) 0.2500 0.62826(2) 0.0356 1.0000 Uani
Ir2 ir 0.671783(18) 0.34975(2) 0.473942(18) 0.0436 1.0000 Uani
Mo4 mo 0.82976(6) 0.2500 0.47041(6) 0.0479 1.0000 Uani
Mo5 mo 0.54954(5) 0.2500 0.58128(6) 0.0470 1.0000 Uani
O11 o 0.7580(4) 0.4112(4) 0.7697(5) 0.0856 1.0000 Uani
O21 o 0.7660(6) 0.5368(5) 0.4982(6) 0.1050 1.0000 Uani
O22 o 0.5788(7) 0.3949(8) 0.2896(6) 0.1479 1.0000 Uani
O25 o 0.5769(4) 0.4720(4) 0.6186(5) 0.0823 1.0000 Uani
O41 o 0.9055(4) 0.3969(6) 0.6157(5) 0.0998 1.0000 Uani
O51 o 0.5727(7) 0.2500 0.8047(6) 0.1203 1.0000 Uani
C11 c 0.7429(5) 0.3501(6) 0.7157(5) 0.0529 1.0000 Uani
C21 c 0.7319(6) 0.4661(7) 0.4872(6) 0.0687 1.0000 Uani
C22 c 0.6134(7) 0.3811(8) 0.3597(7) 0.0813 1.0000 Uani
C25 c 0.5904(5) 0.3965(6) 0.5840(6) 0.0541 1.0000 Uani
C41 c 0.8724(5) 0.3435(7) 0.5661(6) 0.0689 1.0000 Uani
C51 c 0.5709(9) 0.2500 0.7203(9) 0.0751 1.0000 Uani
C401 c 0.9591(6) 0.2268(7) 0.4045(7) 0.048(3) 0.5000 Uiso
C402 c 0.9089(7) 0.1532(8) 0.3608(9) 0.057(3) 0.5000 Uiso
C403 c 0.8488(7) 0.1999(9) 0.3020(9) 0.0540(19) 0.5000 Uiso
C404 c 0.8609(7) 0.3014(9) 0.3094(9) 0.0540(19) 0.5000 Uiso
C405 c 0.9262(7) 0.3203(8) 0.3726(9) 0.057(3) 0.5000 Uiso
C411 c 1.0385(13) 0.2118(13) 0.4586(14) 0.122(9) 0.5000 Uiso
C412 c 0.9257(9) 0.0465(13) 0.363(1) 0.076(4) 0.5000 Uiso
C413 c 0.7907(11) 0.1503(13) 0.2323(12) 0.073(4) 0.5000 Uiso
C414 c 0.817(1) 0.3744(14) 0.2490(12) 0.073(4) 0.5000 Uiso
C415 c 0.964(1) 0.4173(13) 0.3893(11) 0.076(4) 0.5000 Uiso
C501 c 0.4378(9) 0.250000(7) 0.4754(15) 0.1215 1.0000 Uani
C502 c 0.4311(7) 0.328(1) 0.5334(13) 0.1124 1.0000 Uani
C503 c 0.4204(6) 0.3014(11) 0.6267(11) 0.1222 1.0000 Uani
H1 h 0.7226(18) 0.2500 0.414(3) 0.0500 1.0000 Uiso
H4111 h 1.0848(13) 0.2037(13) 0.4113(14) 0.1464 0.5000 Uiso
H4112 h 1.0497(13) 0.2690(13) 0.5008(14) 0.1464 0.5000 Uiso
H4113 h 1.0339(13) 0.1526(13) 0.4998(14) 0.1464 0.5000 Uiso
H4121 h 0.9611(9) 0.0284(13) 0.306(1) 0.0909 0.5000 Uiso
H4122 h 0.9549(9) 0.0296(13) 0.425(1) 0.0909 0.5000 Uiso
H4123 h 0.8722(9) 0.0105(13) 0.360(1) 0.0909 0.5000 Uiso
H4131 h 0.8190(11) 0.1406(13) 0.1686(12) 0.0885 0.5000 Uiso
H4132 h 0.7740(11) 0.0863(13) 0.2595(12) 0.0885 0.5000 Uiso
H4133 h 0.7404(11) 0.1912(13) 0.2227(12) 0.0885 0.5000 Uiso
H4141 h 0.845(1) 0.3801(14) 0.1846(12) 0.0885 0.5000 Uiso
H4142 h 0.818(1) 0.4383(14) 0.2826(12) 0.0885 0.5000 Uiso
H4143 h 0.758(1) 0.3536(14) 0.2392(12) 0.0885 0.5000 Uiso
H4151 h 1.005(1) 0.4313(13) 0.3362(11) 0.0909 0.5000 Uiso
H4152 h 0.994(1) 0.4174(13) 0.4531(11) 0.0909 0.5000 Uiso
H4153 h 0.920(1) 0.4679(13) 0.3897(11) 0.0909 0.5000 Uiso
H5011 h 0.4461(9) 0.250000(7) 0.4035(15) 0.1452 1.0000 Uiso
H5021 h 0.4336(7) 0.397(1) 0.5105(13) 0.1357 1.0000 Uiso
H5031 h 0.4138(6) 0.3447(11) 0.6842(11) 0.1472 1.0000 Uiso

loop_
_atom_site_aniso_label
_atom_site_aniso_U_11
_atom_site_aniso_U_22
_atom_site_aniso_U_33
_atom_site_aniso_U_23
_atom_site_aniso_U_13
_atom_site_aniso_U_12
Ir1 0.03777(18) 0.04142(18) 0.02764(14) 0.0000 0.00074(15) 0.0000
Ir2 0.05134(16) 0.04446(14) 0.03501(12) 0.00612(11) -0.00142(12) 0.00227(13)
Mo4 0.0478(5) 0.0571(5) 0.0388(4) 0.0000 0.0120(4) 0.0000
Mo5 0.0387(5) 0.0552(5) 0.0472(4) 0.0000 -0.0003(4) 0.0000
O11 0.097(5) 0.077(4) 0.083(4) -0.035(4) -0.025(4) 0.021(4)
O21 0.129(7) 0.068(4) 0.117(6) 0.006(4) -0.001(5) -0.039(5)
O22 0.173(9) 0.20(1) 0.075(5) 0.026(6) -0.058(6) 0.045(8)
O25 0.098(5) 0.057(3) 0.093(4) -0.025(3) 0.012(4) 0.009(3)
O41 0.076(4) 0.140(7) 0.083(4) -0.034(5) 0.005(4) -0.048(5)
O51 0.079(7) 0.238(15) 0.044(5) 0.0000 0.018(5) 0.0000
C11 0.054(4) 0.059(4) 0.045(3) -0.007(3) -0.003(3) 0.005(4)
C21 0.078(6) 0.063(5) 0.065(5) 0.013(4) 0.002(5) -0.005(5)
C22 0.083(6) 0.099(7) 0.062(5) 0.010(5) -0.008(5) 0.014(6)
C25 0.051(4) 0.053(4) 0.058(4) -0.001(4) 0.004(4) 0.007(3)
C41 0.057(5) 0.090(6) 0.060(5) -0.009(5) 0.012(4) -0.013(5)
C51 0.069(8) 0.10(1) 0.060(7) 0.0000 0.007(6) 0.0000
C501 0.041(8) 0.23(3) 0.099(13) 0.0000 -0.020(8) 0.0000
C502 0.061(6) 0.099(9) 0.177(15) 0.01(1) -0.034(9) 0.014(6)
C503 0.046(5) 0.185(15) 0.14(1) -0.07(1) -0.007(7) 0.024(6)

loop_
_atom_type_symbol
_atom_type_scat_dispersion_real
_atom_type_scat_dispersion_imag
_atom_type_scat_Cromer_Mann_a1
_atom_type_scat_Cromer_Mann_b1
_atom_type_scat_Cromer_Mann_a2
_atom_type_scat_Cromer_Mann_b2
_atom_type_scat_Cromer_Mann_a3
_atom_type_scat_Cromer_Mann_b3
_atom_type_scat_Cromer_Mann_a4
_atom_type_scat_Cromer_Mann_b4
_atom_type_scat_Cromer_Mann_c
_atom_type_scat_source
'C   ' 0.0033 0.0016 2.3100 20.8439 1.0200 10.2075 1.5886 0.5687 0.8650 51.6512 0.2156 International_Tables_Vol_IV_Table_2.2B
'H   ' 0.0000 0.0000 0.4930 10.5109 0.3229 26.1257 0.1402 3.1424 0.0408 57.7997 0.0030 International_Tables_Vol_IV_Table_2.2B
'Ir  ' -2.0660 7.9900 27.3049 1.5928 16.7296 8.8655 15.6115 0.4179 5.8338 45.0011 11.4722 International_Tables_Vol_IV_Table_2.2B
'Mo  ' -1.8250 0.6880 3.7025 0.2772 17.2356 1.0958 12.8876 11.0040 3.7429 61.6584 4.3875 International_Tables_Vol_IV_Table_2.2B
'O   ' 0.0106 0.0060 3.0485 13.2771 2.2868 5.7011 1.5463 0.3239 0.8670 32.9089 0.2508 International_Tables_Vol_IV_Table_2.2B

loop_
_exptl_crystal_face_index_h
_exptl_crystal_face_index_k
_exptl_crystal_face_index_l
_exptl_crystal_face_perp_dist
0 0 1 0.040
0 0 -1 0.030
1 1 0 0.140
-1 -1 0 0.110
-1 1 0 0.130
1 -1 0 0.090
1 0 0 0.040
-1 0 0 0.030
0 1 -1 0.140
0 -1 1 0.110
0 1 1 0.130
0 -1 -1 0.090

loop_
_geom_angle_atom_site_label_1
_geom_angle_site_symmetry_1
_geom_angle_atom_site_label_2
_geom_angle_atom_site_label_3
_geom_angle_site_symmetry_3
_geom_angle
_geom_angle_publ_flag
Ir2 . Ir1 Ir2 5_555 62.309(14) yes
Ir2 . Ir1 Mo4 . 64.502(18) yes
Ir2 5_555 Ir1 Mo4 . 64.502(18) yes
Ir2 . Ir1 Mo5 . 61.054(17) yes
Ir2 5_555 Ir1 Mo5 . 61.054(17) yes
Mo4 . Ir1 Mo5 . 115.36(3) yes
Ir2 . Ir1 C11 . 100.5(2) yes
Ir2 5_555 Ir1 C11 . 162.3(2) yes
Mo4 . Ir1 C11 . 113.8(2) yes
Mo5 . Ir1 C11 . 108.0(2) yes
Ir2 . Ir1 C11 5_555 162.3(2) yes
Ir2 5_555 Ir1 C11 5_555 100.5(2) yes
Mo4 . Ir1 C11 5_555 113.8(2) yes
Mo5 . Ir1 C11 5_555 108.0(2) yes
C11 . Ir1 C11 5_555 96.2(5) yes
Ir1 . Ir2 Ir2 5_555 58.845(7) yes
Ir1 . Ir2 Mo4 . 59.447(18) yes
Ir2 5_555 Ir2 Mo4 . 61.61(1) yes
Ir1 . Ir2 Mo5 . 63.273(19) yes
Ir2 5_555 Ir2 Mo5 . 60.78(1) yes
Mo4 . Ir2 Mo5 . 113.037(18) yes
Ir1 . Ir2 C21 . 101.7(3) yes
Ir2 5_555 Ir2 C21 . 148.4(3) yes
Mo4 . Ir2 C21 . 87.4(3) yes
Mo5 . Ir2 C21 . 136.5(3) yes
Ir1 . Ir2 C22 . 160.1(3) yes
Ir2 5_555 Ir2 C22 . 103.3(3) yes
Mo4 . Ir2 C22 . 122.4(3) yes
Mo5 . Ir2 C22 . 101.5(3) yes
C21 . Ir2 C22 . 98.1(4) yes
Ir1 . Ir2 C25 . 77.4(2) yes
Ir2 5_555 Ir2 C25 . 107.9(2) yes
Mo4 . Ir2 C25 . 135.0(2) yes
Mo5 . Ir2 C25 . 48.5(2) yes
C21 . Ir2 C25 . 89.5(4) yes
Ir1 . Ir2 H1 . 79.9(12) no
Ir2 5_555 Ir2 H1 . 40.1(10) no
Mo4 . Ir2 H1 . 39.5(9) no
Mo5 . Ir2 H1 . 100.6(9) no
C21 . Ir2 H1 . 117.5(9) no
C22 . Ir2 C25 . 102.5(4) yes
C22 . Ir2 H1 . 91.3(12) no
C25 . Ir2 H1 . 147.8(11) no
Ir1 . Mo4 Ir2 . 56.051(18) yes
Ir1 . Mo4 Ir2 5_555 56.051(18) yes
Ir2 . Mo4 Ir2 5_555 56.78(2) yes
Ir1 . Mo4 C41 . 72.1(2) yes
Ir2 . Mo4 C41 . 89.1(3) yes
Ir2 5_555 Mo4 C41 . 127.5(2) yes
Ir1 . Mo4 C41 5_555 72.1(2) yes
Ir2 . Mo4 C41 5_555 127.5(2) yes
Ir2 5_555 Mo4 C41 5_555 89.1(3) yes
C41 . Mo4 C41 5_555 82.1(6) yes
Ir1 . Mo4 C401 . 150.8(2) yes
Ir2 . Mo4 C401 . 150.7(2) yes
Ir2 5_555 Mo4 C401 . 137.6(2) yes
C41 . Mo4 C401 . 92.1(3) yes
C41 5_555 Mo4 C401 . 81.6(3) yes
Ir2 5_555 Mo4 C401 5_555 150.7(2) yes
Ir1 . Mo4 C402 . 145.8(3) yes
Ir2 . Mo4 C402 . 138.4(2) yes
Ir2 5_555 Mo4 C402 . 102.4(3) yes
C41 . Mo4 C402 . 127.1(4) yes
C41 5_555 Mo4 C402 . 82.3(4) yes
Ir1 . Mo4 C403 . 145.5(3) yes
Ir2 . Mo4 C403 . 105.2(3) yes
Ir2 5_555 Mo4 C403 . 89.5(3) yes
C41 . Mo4 C403 . 141.0(4) yes
C41 5_555 Mo4 C403 . 113.8(4) yes
Ir1 . Mo4 C404 . 149.5(3) yes
Ir2 . Mo4 C404 . 93.4(3) yes
Ir2 5_555 Mo4 C404 . 110.1(3) yes
C41 . Mo4 C404 . 110.6(4) yes
C41 5_555 Mo4 C404 . 138.1(4) yes
Ir1 . Mo4 C405 . 152.6(3) yes
Ir2 . Mo4 C405 . 114.1(3) yes
Ir2 5_555 Mo4 C405 . 144.6(3) yes
C41 . Mo4 C405 . 82.8(4) yes
C41 5_555 Mo4 C405 . 115.8(4) yes
Ir1 . Mo4 H1 . 75.8(14) no
Ir2 . Mo4 H1 . 37.3(8) no
Ir2 5_555 Mo4 H1 . 37.3(8) no
C41 . Mo4 H1 . 126.3(8) no
C41 5_555 Mo4 H1 . 126.3(8) no
C401 . Mo4 C402 . 35.6(3) yes
C401 . Mo4 C403 . 58.0(3) yes
C402 . Mo4 C403 . 34.2(3) yes
C401 . Mo4 C404 . 58.8(3) yes
C402 . Mo4 C404 . 57.7(4) yes
C403 . Mo4 C404 . 34.3(3) yes
C401 . Mo4 C405 . 37.4(3) yes
C402 . Mo4 C405 . 60.0(3) yes
C403 . Mo4 C405 . 58.2(4) yes
C401 . Mo4 H1 . 131.9(13) no
C402 . Mo4 H1 . 103.3(11) no
C403 . Mo4 H1 . 74.2(13) no
C404 . Mo4 C405 . 34.7(3) yes
C404 . Mo4 H1 . 79.2(13) no
C405 . Mo4 H1 . 112.5(12) no
Ir1 . Mo5 Ir2 . 55.673(17) yes
Ir1 . Mo5 Ir2 5_555 55.673(17) yes
Ir2 . Mo5 Ir2 5_555 58.45(2) yes
Ir1 . Mo5 C25 . 72.2(2) yes
Ir2 . Mo5 C25 . 47.8(2) yes
Ir2 5_555 Mo5 C25 . 104.9(2) yes
Ir1 . Mo5 C25 5_555 72.2(2) yes
Ir2 . Mo5 C25 5_555 104.9(2) yes
Ir2 5_555 Mo5 C25 5_555 47.8(2) yes
C25 . Mo5 C25 5_555 143.9(4) yes
Ir1 . Mo5 C51 . 66.8(4) yes
Ir2 . Mo5 C51 . 113.0(3) yes
Ir2 5_555 Mo5 C51 . 113.0(3) yes
C25 . Mo5 C51 . 85.9(2) yes
C25 5_555 Mo5 C51 . 85.9(2) yes
Ir1 . Mo5 C501 . 154.0(5) yes
Ir2 . Mo5 C501 . 102.4(4) yes
Ir2 5_555 Mo5 C501 . 102.4(4) yes
C25 . Mo5 C501 . 104.6(2) yes
C25 5_555 Mo5 C501 . 104.6(2) yes
Ir1 . Mo5 C502 . 151.3(4) yes
Ir2 . Mo5 C502 . 101.7(4) yes
Ir2 5_555 Mo5 C502 . 131.5(5) yes
C25 . Mo5 C502 . 79.4(4) yes
C25 5_555 Mo5 C502 . 135.3(4) yes
Ir1 . Mo5 C502 5_555 151.3(4) yes
Ir2 . Mo5 C502 5_555 131.5(5) yes
Ir2 5_555 Mo5 C502 5_555 101.7(4) yes
C25 . Mo5 C502 5_555 135.3(4) yes
C25 5_555 Mo5 C502 5_555 79.4(4) yes
Ir1 . Mo5 C503 . 145.7(3) yes
Ir2 . Mo5 C503 . 128.9(4) yes
Ir2 5_555 Mo5 C503 . 158.5(3) yes
C25 . Mo5 C503 . 89.0(4) yes
C25 5_555 Mo5 C503 . 124.9(5) yes
Ir1 . Mo5 C503 5_555 145.7(3) yes
Ir2 . Mo5 C503 5_555 158.5(3) yes
Ir2 5_555 Mo5 C503 5_555 128.9(4) yes
C25 . Mo5 C503 5_555 124.9(5) yes
C25 5_555 Mo5 C503 5_555 89.0(4) yes
C51 . Mo5 C501 . 139.1(7) yes
C51 . Mo5 C502 . 115.5(6) yes
C501 . Mo5 C502 . 34.0(4) yes
C51 . Mo5 C502 5_555 115.5(6) yes
C501 . Mo5 C502 5_555 34.0(4) yes
C502 . Mo5 C502 5_555 56.2(7) yes
C51 . Mo5 C503 . 83.9(5) yes
C501 . Mo5 C503 . 57.5(5) yes
C502 . Mo5 C503 . 34.2(5) yes
C502 5_555 Mo5 C503 . 57.6(4) yes
C51 . Mo5 C503 5_555 83.9(5) yes
C501 . Mo5 C503 5_555 57.5(5) yes
C502 . Mo5 C503 5_555 57.6(4) yes
C502 5_555 Mo5 C503 5_555 34.2(5) yes
C503 . Mo5 C503 5_555 36.1(8) yes
Ir1 . C11 O11 . 177.4(7) yes
Ir2 . C21 O21 . 177.2(8) yes
Ir2 . C22 O22 . 176.2(11) yes
Ir2 . C25 Mo5 . 83.6(3) yes
Ir2 . C25 O25 . 133.1(6) yes
Mo5 . C25 O25 . 143.1(6) yes
Mo4 . C41 O41 . 172.1(8) yes
Mo5 . C51 O51 . 171.3(13) yes
Mo4 . C401 C401 5_555 82.0(2) yes
Mo4 . C401 C402 . 75.6(6) yes
Mo4 . C401 C405 . 70.5(6) yes
C402 . C401 C405 . 107.2(5) yes
Mo4 . C401 C411 . 126.9(8) yes
C402 . C401 C411 . 126.5(7) yes
C405 . C401 C411 . 125.5(7) yes
Mo4 . C402 C401 . 68.9(6) yes
Mo4 . C402 C403 . 74.9(7) yes
C401 . C402 C403 . 107.6(6) yes
Mo4 . C402 C412 . 129.4(9) yes
C401 . C402 C412 . 125.9(7) yes
C403 . C402 C412 . 125.7(7) yes
Mo4 . C403 C402 . 71.0(6) yes
Mo4 . C403 C404 . 70.6(8) yes
C402 . C403 C404 . 108.4(6) yes
Mo4 . C403 C413 . 130.9(9) yes
C402 . C403 C413 . 125.6(7) yes
C404 . C403 C413 . 125.5(7) yes
Mo4 . C404 C403 . 75.1(9) yes
Mo4 . C404 C405 . 68.6(7) yes
C403 . C404 C405 . 109.5(6) yes
Mo4 . C404 C413 5_555 124.0(9) yes
Mo4 . C404 C414 . 128.3(10) yes
C403 . C404 C414 . 124.3(7) yes
C405 . C404 C414 . 125.8(7) yes
Mo4 . C405 C401 . 72.2(6) yes
Mo4 . C405 C404 . 76.7(7) yes
C401 . C405 C404 . 107.2(6) yes
Mo4 . C405 C415 . 125.1(9) yes
C401 . C405 C415 . 126.6(7) yes
C404 . C405 C415 . 125.3(7) yes
C401 . C411 H4111 . 109.4(7) no
C401 . C411 H4112 . 109.6(6) no
H4111 . C411 H4112 . 109.476 no
C401 . C411 H4113 . 109.4(6) no
H4111 . C411 H4113 . 109.475 no
H4112 . C411 H4113 . 109.476 no
C402 . C412 H4121 . 109.5(7) no
C402 . C412 H4122 . 109.5(6) no
H4121 . C412 H4122 . 109.476 no
C402 . C412 H4123 . 109.4(6) no
H4121 . C412 H4123 . 109.475 no
H4122 . C412 H4123 . 109.476 no
C403 . C413 H4131 . 109.5(8) no
C403 . C413 H4132 . 109.5(6) no
H4131 . C413 H4132 . 109.476 no
C403 . C413 H4133 . 109.5(6) no
H4131 . C413 H4133 . 109.476 no
H4132 . C413 H4133 . 109.475 no
C404 . C414 H4131 5_555 114.0(20) no
C404 . C414 H4141 . 109.3(8) no
C404 . C414 H4142 . 109.5(6) no
C404 . C414 H4143 . 109.6(6) no
H4141 . C414 H4142 . 109.477 no
H4141 . C414 H4143 . 109.475 no
H4142 . C414 H4143 . 109.475 no
C405 . C415 H4151 . 109.3(7) no
C405 . C415 H4152 . 109.5(6) no
H4151 . C415 H4152 . 109.475 no
C405 . C415 H4153 . 109.6(6) no
H4151 . C415 H4153 . 109.475 no
H4152 . C415 H4153 . 109.477 no
Mo5 . C501 C502 . 72.0(8) yes
Mo5 . C501 C502 5_555 72.0(8) yes
C502 . C501 C502 5_555 106.6(20) yes
Mo5 . C501 H5011 . 121.2(5) no
C502 . C501 H5011 . 126.7(10) no
C502 5_555 C501 H5011 . 126.7(10) no
Mo5 . C502 C501 . 74.0(9) yes
Mo5 . C502 C503 . 72.8(7) yes
C501 . C502 C503 . 110.8(15) yes
Mo5 . C502 H5021 . 120.2(4) no
C501 . C502 H5021 . 124.7(10) no
C503 . C502 H5021 . 124.5(9) no
Mo5 . C503 C502 . 73.0(7) yes
Mo5 . C503 C503 5_555 71.9(4) yes
C502 . C503 C503 5_555 105.9(9) yes
Mo5 . C503 H5031 . 120.0(3) no
C502 . C503 H5031 . 127.2(9) no
C503 5_555 C503 H5031 . 126.838 no
Ir2 . H1 Ir2 5_555 99.7(20) no
Ir2 . H1 Mo4 . 103.2(15) no
Ir2 5_555 H1 Mo4 . 103.2(15) no

loop_
_geom_bond_atom_site_label_1
_geom_bond_atom_site_label_2
_geom_bond_site_symmetry_2
_geom_bond_distance
_geom_bond_publ_flag
Ir1 Ir2 . 2.6716(4) yes
Ir1 Ir2 5_555 2.6716(4) yes
Ir1 Mo4 . 2.7735(9) yes
Ir1 Mo5 . 2.889(1) yes
Ir1 C11 . 1.864(7) yes
Ir1 C11 5_555 1.864(7) yes
Ir2 Ir2 5_555 2.7643(5) yes
Ir2 Mo4 . 2.9070(9) yes
Ir2 Mo5 . 2.8310(8) yes
Ir2 C21 . 1.89(1) yes
Ir2 C22 . 1.888(9) yes
Ir2 C25 . 2.111(8) yes
Ir2 H1 . 1.81(3) no
Mo4 C41 . 1.974(9) yes
Mo4 C41 5_555 1.974(9) yes
Mo4 C401 . 2.30(1) yes
Mo4 C402 . 2.393(12) yes
Mo4 C403 . 2.443(12) yes
Mo4 C404 . 2.386(13) yes
Mo4 C405 . 2.282(12) yes
Mo4 H1 . 1.90(3) no
Mo5 C25 . 2.135(8) yes
Mo5 C25 5_555 2.135(8) yes
Mo5 C51 . 1.947(13) yes
Mo5 C501 . 2.324(15) yes
Mo5 C502 . 2.298(11) yes
Mo5 C502 5_555 2.298(11) yes
Mo5 C503 . 2.30(1) yes
Mo5 C503 5_555 2.30(1) yes
O11 C11 . 1.153(8) yes
O21 C21 . 1.13(1) yes
O22 C22 . 1.133(11) yes
O25 C25 . 1.171(9) yes
O41 C41 . 1.14(1) yes
O51 C51 . 1.163(15) yes
C401 C402 . 1.437(12) yes
C401 C405 . 1.469(12) yes
C401 C411 . 1.50(2) yes
C402 C403 . 1.421(12) yes
C402 C412 . 1.50(2) yes
C403 C404 . 1.424(11) yes
C403 C413 . 1.51(2) yes
C404 C405 . 1.395(12) yes
C404 C414 . 1.49(2) yes
C405 C415 . 1.50(2) yes
C411 H4111 . 1.000 no
C411 H4112 . 1.000 no
C411 H4113 . 1.000 no
C412 H4121 . 1.000 no
C412 H4122 . 1.000 no
C412 H4123 . 1.000 no
C413 H4131 . 1.000 no
C413 H4132 . 1.000 no
C413 H4133 . 1.000 no
C414 H4141 . 1.000 no
C414 H4142 . 1.000 no
C414 H4143 . 1.000 no
C415 H4151 . 1.000 no
C415 H4152 . 1.000 no
C415 H4153 . 1.000 no
C501 C502 . 1.350(17) yes
C501 C502 5_555 1.350(17) yes
C501 H5011 . 1.000 no
C502 C503 . 1.349(18) yes
C502 H5021 . 1.000 no
C503 C503 5_555 1.42(3) yes
C503 H5031 . 1.000 no
